data_8105893
loop_
_publ_author_name
'Yin, Xiu-Ju'
'Zhu, Long-Guan'

_publ_section_title
;
 The crystal structure of bis(acetato-\k1
 O)-bis(N&#x2032;-hydroxypyrimidine-2-carboximidamide-\k2
 N,N&#x2032;)manganese(II) --- methanol (1/2), C14H18MnN8O6,
 2(CH3OH)&#x2032;
;
_journal_issue 5
_journal_name_full 'Zeitschrift f\"ur Kristallographie - New Crystal Structures'
_journal_page_first 925
_journal_page_last 926
_journal_paper_doi 10.1515/ncrs-2019-0149
_journal_volume 234
_journal_year 2019
_chemical_formula_moiety 'C14 H18 Mn N8 O6, 2(C H4 O)'
_chemical_formula_sum 'C16 H26 Mn N8 O8'
_chemical_formula_weight 513.39
_space_group_crystal_system monoclinic
_space_group_IT_number 15
_space_group_name_Hall '-C 2yc'
_space_group_name_H-M_alt 'C 1 2/c 1'
_atom_sites_solution_hydrogens geom
_audit_creation_method SHELXL-2018/1
_cell_angle_alpha 90
_cell_angle_beta 90.516(5)
_cell_angle_gamma 90
_cell_formula_units_Z 4
_cell_length_a 15.3188(9)
_cell_length_b 10.9014(7)
_cell_length_c 14.3601(9)
_cell_measurement_reflns_used 1953
_cell_measurement_temperature 293(2)
_cell_measurement_theta_max 29.3526
_cell_measurement_theta_min 3.6324
_cell_volume 2398.0(3)
_computing_structure_refinement 'SHELXL-2018/1 (Sheldrick, 2018)'
_diffrn_ambient_temperature 293(2)
_diffrn_measured_fraction_theta_full 0.996
_diffrn_measured_fraction_theta_max 0.994
_diffrn_measurement_device_type 'Xcalibur, Atlas, Gemini ultra'
_diffrn_measurement_method '\w scans'
_diffrn_radiation_type MoK\a
_diffrn_radiation_wavelength 0.71073
_diffrn_reflns_av_R_equivalents 0.0226
_diffrn_reflns_av_unetI/netI 0.0346
_diffrn_reflns_Laue_measured_fraction_full 0.996
_diffrn_reflns_Laue_measured_fraction_max 0.994
_diffrn_reflns_limit_h_max 19
_diffrn_reflns_limit_h_min -13
_diffrn_reflns_limit_k_max 13
_diffrn_reflns_limit_k_min -10
_diffrn_reflns_limit_l_max 15
_diffrn_reflns_limit_l_min -18
_diffrn_reflns_number 5225
_diffrn_reflns_point_group_measured_fraction_full 0.996
_diffrn_reflns_point_group_measured_fraction_max 0.994
_diffrn_reflns_theta_full 25.242
_diffrn_reflns_theta_max 26.747
_diffrn_reflns_theta_min 3.640
_diffrn_standards_decay_% 0
_diffrn_standards_interval_count 0
_diffrn_standards_interval_time 0
_diffrn_standards_number 0
_exptl_absorpt_coefficient_mu 0.607
_exptl_absorpt_correction_T_max 1.00000
_exptl_absorpt_correction_T_min 0.83450
_exptl_absorpt_correction_type multi-scan
_exptl_absorpt_process_details
;
CrysAlisPro, Agilent Technologies,
Version 1.171.35.11 (release 16-05-2011 CrysAlis171 .NET)
(compiled May 16 2011,17:55:39)
Empirical absorption correction using spherical harmonics,
 implemented in SCALE3 ABSPACK scaling algorithm.
;
_exptl_crystal_colour Yellow
_exptl_crystal_density_diffrn 1.422
_exptl_crystal_description Block
_exptl_crystal_F_000 1068
_exptl_crystal_size_max 0.260
_exptl_crystal_size_mid 0.230
_exptl_crystal_size_min 0.200
_refine_diff_density_max 0.248
_refine_diff_density_min -0.221
_refine_diff_density_rms 0.049
_refine_ls_extinction_coef .
_refine_ls_extinction_method none
_refine_ls_goodness_of_fit_ref 1.035
_refine_ls_hydrogen_treatment constr
_refine_ls_matrix_type full
_refine_ls_number_parameters 154
_refine_ls_number_reflns 2526
_refine_ls_number_restraints 0
_refine_ls_restrained_S_all 1.035
_refine_ls_R_factor_all 0.0492
_refine_ls_R_factor_gt 0.0377
_refine_ls_shift/su_max 0.000
_refine_ls_shift/su_mean 0.000
_refine_ls_structure_factor_coef Fsqd
_refine_ls_weighting_details 'w=1/[\s^2^(Fo^2^)+(0.0391P)^2^+1.8323P] where P=(Fo^2^+2Fc^2^)/3'
_refine_ls_weighting_scheme calc
_refine_ls_wR_factor_gt 0.0856
_refine_ls_wR_factor_ref 0.0942
_reflns_Friedel_coverage 0.000
_reflns_Friedel_fraction_full .
_reflns_Friedel_fraction_max .
_reflns_number_gt 2115
_reflns_number_total 2526
_reflns_threshold_expression 'I > 2\s(I)'
_cod_data_source_file suppl_ncrs-2019-0149_suppl.cif
_cod_data_source_block 9
_cod_original_sg_symbol_H-M 'C 2/c'
_cod_database_code 8105893
_shelx_shelxl_version_number 2018/1
_shelx_space_group_comment
;
The symmetry employed for this shelxl refinement is uniquely defined
by the following loop, which should always be used as a source of
symmetry information in preference to the above space-group names.
They are only intended as comments.
;
_shelx_estimated_absorpt_t_min 0.858
_shelx_estimated_absorpt_t_max 0.888

loop_
_space_group_symop_operation_xyz
'x, y, z'
'-x, y, -z+1/2'
'x+1/2, y+1/2, z'
'-x+1/2, y+1/2, -z+1/2'
'-x, -y, -z'
'x, -y, z-1/2'
'-x+1/2, -y+1/2, -z'
'x+1/2, -y+1/2, z-1/2'

loop_
_atom_site_label
_atom_site_type_symbol
_atom_site_fract_x
_atom_site_fract_y
_atom_site_fract_z
_atom_site_U_iso_or_equiv
_atom_site_adp_type
_atom_site_occupancy
_atom_site_site_symmetry_order
_atom_site_calc_flag
_atom_site_refinement_flags_posn
_atom_site_refinement_flags_adp
_atom_site_refinement_flags_occupancy
_atom_site_disorder_assembly
_atom_site_disorder_group
C1 C 0.41882(12) 0.43962(17) 0.42520(13) 0.0283(4) Uani 1 1 d . . . . .
C1M C 0.3231(2) 1.1030(3) 0.3637(2) 0.0867(10) Uani 1 1 d . . . . .
H1MA H 0.307854 1.169533 0.404169 0.130 Uiso 1 1 calc R U . . .
H1MB H 0.294531 1.113673 0.304454 0.130 Uiso 1 1 calc R U . . .
H1MC H 0.385164 1.101761 0.355215 0.130 Uiso 1 1 calc R U . . .
C2 C 0.49843(12) 0.36342(18) 0.41205(12) 0.0298(4) Uani 1 1 d . . . . .
C3 C 0.58402(16) 0.2079(2) 0.45930(18) 0.0550(6) Uani 1 1 d . . . . .
H3 H 0.595622 0.142793 0.499390 0.066 Uiso 1 1 calc R U . . .
C4 C 0.64281(15) 0.2342(2) 0.39139(18) 0.0539(6) Uani 1 1 d . . . . .
H4 H 0.693700 0.188643 0.384757 0.065 Uiso 1 1 calc R U . . .
C5 C 0.62388(13) 0.3303(2) 0.33350(16) 0.0432(5) Uani 1 1 d . . . . .
H5 H 0.662674 0.349827 0.286317 0.052 Uiso 1 1 calc R U . . .
C6 C 0.37944(15) 0.7852(2) 0.21212(15) 0.0432(5) Uani 1 1 d . . . . .
C7 C 0.3737(3) 0.8902(3) 0.1456(2) 0.1025(14) Uani 1 1 d . . . . .
H7A H 0.408615 0.957000 0.168557 0.154 Uiso 1 1 calc R U . . .
H7B H 0.314039 0.916172 0.139737 0.154 Uiso 1 1 calc R U . . .
H7C H 0.394785 0.864915 0.085881 0.154 Uiso 1 1 calc R U . . .
Mn1 Mn 0.500000 0.55998(4) 0.250000 0.03079(15) Uani 1 2 d S T P . .
N1 N 0.40692(10) 0.52463(15) 0.36426(11) 0.0331(4) Uani 1 1 d . . . . .
N2 N 0.36745(11) 0.41508(17) 0.49715(11) 0.0393(4) Uani 1 1 d . . . . .
H2A H 0.321241 0.458116 0.506145 0.047 Uiso 1 1 calc R U . . .
H2B H 0.380483 0.356188 0.534621 0.047 Uiso 1 1 calc R U . . .
N3 N 0.51053(12) 0.27171(17) 0.47059(12) 0.0425(4) Uani 1 1 d . . . . .
N4 N 0.55106(10) 0.39705(15) 0.34274(11) 0.0325(4) Uani 1 1 d . . . . .
O1 O 0.33195(9) 0.59297(15) 0.38361(11) 0.0465(4) Uani 1 1 d . . . . .
H1 H 0.332859 0.657168 0.353867 0.070 Uiso 1 1 calc R U . . .
O1M O 0.29675(15) 0.99355(18) 0.40281(14) 0.0707(6) Uani 1 1 d . . . . .
H1M H 0.312162 0.936412 0.369652 0.106 Uiso 1 1 calc R U . . .
O2 O 0.41679(10) 0.68976(14) 0.18477(10) 0.0434(4) Uani 1 1 d . . . . .
O3 O 0.34587(12) 0.79693(15) 0.29061(11) 0.0589(5) Uani 1 1 d . . . . .

loop_
_atom_site_aniso_label
_atom_site_aniso_U_11
_atom_site_aniso_U_22
_atom_site_aniso_U_33
_atom_site_aniso_U_23
_atom_site_aniso_U_13
_atom_site_aniso_U_12
Mn1 0.0286(2) 0.0311(2) 0.0328(2) 0.000 0.00989(16) 0.000
O1 0.0358(8) 0.0460(9) 0.0581(10) 0.0143(8) 0.0209(7) 0.0193(7)
O2 0.0525(9) 0.0401(9) 0.0376(8) -0.0019(7) 0.0031(7) 0.0146(7)
O3 0.0852(13) 0.0403(9) 0.0517(9) 0.0054(8) 0.0286(9) 0.0184(9)
N4 0.0265(8) 0.0337(9) 0.0375(8) -0.0028(7) 0.0060(7) 0.0027(7)
N1 0.0272(8) 0.0329(9) 0.0395(9) 0.0033(8) 0.0117(7) 0.0088(7)
N2 0.0380(9) 0.0436(10) 0.0365(9) 0.0090(8) 0.0142(7) 0.0089(8)
N3 0.0446(10) 0.0399(10) 0.0429(10) 0.0070(8) 0.0042(8) 0.0101(9)
C5 0.0305(11) 0.0461(13) 0.0532(13) -0.0051(11) 0.0106(9) 0.0069(10)
C4 0.0376(12) 0.0531(15) 0.0710(16) -0.0033(13) 0.0022(11) 0.0208(11)
C3 0.0552(15) 0.0491(14) 0.0606(15) 0.0114(12) 0.0003(12) 0.0194(12)
C2 0.0274(9) 0.0297(10) 0.0323(9) -0.0038(8) 0.0016(8) 0.0009(8)
C1 0.0258(9) 0.0297(10) 0.0294(9) -0.0025(8) 0.0036(7) -0.0003(8)
C6 0.0523(13) 0.0365(12) 0.0408(11) 0.0036(10) 0.0050(10) 0.0067(10)
C7 0.183(4) 0.0570(19) 0.0682(19) 0.0243(17) 0.042(2) 0.047(2)
O1M 0.0903(15) 0.0530(11) 0.0691(12) -0.0043(10) 0.0238(11) 0.0095(11)
C1M 0.108(3) 0.0632(19) 0.089(2) -0.0076(18) 0.024(2) -0.013(2)

loop_
_atom_type_symbol
_atom_type_description
_atom_type_scat_dispersion_real
_atom_type_scat_dispersion_imag
_atom_type_scat_source
C C 0.0033 0.0016 'International Tables Vol C Tables 4.2.6.8 and 6.1.1.4'
H H 0.0000 0.0000 'International Tables Vol C Tables 4.2.6.8 and 6.1.1.4'
Mn Mn 0.3368 0.7283 'International Tables Vol C Tables 4.2.6.8 and 6.1.1.4'
N N 0.0061 0.0033 'International Tables Vol C Tables 4.2.6.8 and 6.1.1.4'
O O 0.0106 0.0060 'International Tables Vol C Tables 4.2.6.8 and 6.1.1.4'

loop_
_geom_angle_atom_site_label_1
_geom_angle_atom_site_label_2
_geom_angle_atom_site_label_3
_geom_angle
_geom_angle_site_symmetry_1
_geom_angle_site_symmetry_3
O2 Mn1 O2 96.14(9) 2_655 .
O2 Mn1 N1 93.15(6) 2_655 2_655
O2 Mn1 N1 100.22(6) . 2_655
O2 Mn1 N1 100.21(6) 2_655 .
O2 Mn1 N1 93.15(6) . .
N1 Mn1 N1 159.98(9) 2_655 .
O2 Mn1 N4 93.34(6) 2_655 .
O2 Mn1 N4 162.16(6) . .
N1 Mn1 N4 94.30(6) 2_655 .
N1 Mn1 N4 70.26(6) . .
O2 Mn1 N4 162.16(6) 2_655 2_655
O2 Mn1 N4 93.34(6) . 2_655
N1 Mn1 N4 70.26(6) 2_655 2_655
N1 Mn1 N4 94.30(6) . 2_655
N4 Mn1 N4 81.80(8) . 2_655
N1 O1 H1 109.5 . .
C6 O2 Mn1 133.74(14) . .
C2 N4 C5 115.64(18) . .
C2 N4 Mn1 115.41(12) . .
C5 N4 Mn1 128.89(14) . .
C1 N1 O1 111.11(14) . .
C1 N1 Mn1 122.72(12) . .
O1 N1 Mn1 126.08(12) . .
C1 N2 H2A 120.0 . .
C1 N2 H2B 120.0 . .
H2A N2 H2B 120.0 . .
C2 N3 C3 115.58(18) . .
N4 C5 C4 121.9(2) . .
N4 C5 H5 119.0 . .
C4 C5 H5 119.0 . .
C3 C4 C5 117.3(2) . .
C3 C4 H4 121.4 . .
C5 C4 H4 121.4 . .
N3 C3 C4 122.7(2) . .
N3 C3 H3 118.6 . .
C4 C3 H3 118.6 . .
N3 C2 N4 126.88(17) . .
N3 C2 C1 116.92(16) . .
N4 C2 C1 116.19(17) . .
N1 C1 N2 126.26(17) . .
N1 C1 C2 115.26(15) . .
N2 C1 C2 118.48(17) . .
O3 C6 O2 124.1(2) . .
O3 C6 C7 118.4(2) . .
O2 C6 C7 117.4(2) . .
C6 C7 H7A 109.5 . .
C6 C7 H7B 109.5 . .
H7A C7 H7B 109.5 . .
C6 C7 H7C 109.5 . .
H7A C7 H7C 109.5 . .
H7B C7 H7C 109.5 . .
C1M O1M H1M 109.5 . .
O1M C1M H1MA 109.5 . .
O1M C1M H1MB 109.5 . .
H1MA C1M H1MB 109.5 . .
O1M C1M H1MC 109.5 . .
H1MA C1M H1MC 109.5 . .
H1MB C1M H1MC 109.5 . .

loop_
_geom_bond_atom_site_label_1
_geom_bond_atom_site_label_2
_geom_bond_distance
_geom_bond_site_symmetry_2
Mn1 O2 2.1171(15) 2_655
Mn1 O2 2.1171(15) .
Mn1 N1 2.2172(15) 2_655
Mn1 N1 2.2172(15) .
Mn1 N4 2.3498(17) .
Mn1 N4 2.3498(17) 2_655
O1 N1 1.3989(19) .
O1 H1 0.8200 .
O2 C6 1.252(3) .
O3 C6 1.250(3) .
N4 C2 1.338(2) .
N4 C5 1.340(2) .
N1 C1 1.287(2) .
N2 C1 1.331(2) .
N2 H2A 0.8600 .
N2 H2B 0.8600 .
N3 C2 1.318(3) .
N3 C3 1.335(3) .
C5 C4 1.366(3) .
C5 H5 0.9300 .
C4 C3 1.364(3) .
C4 H4 0.9300 .
C3 H3 0.9300 .
C2 C1 1.489(3) .
C6 C7 1.493(3) .
C7 H7A 0.9600 .
C7 H7B 0.9600 .
C7 H7C 0.9600 .
O1M C1M 1.380(4) .
O1M H1M 0.8200 .
C1M H1MA 0.9600 .
C1M H1MB 0.9600 .
C1M H1MC 0.9600 .

loop_
_geom_torsion_atom_site_label_1
_geom_torsion_atom_site_label_2
_geom_torsion_atom_site_label_3
_geom_torsion_atom_site_label_4
_geom_torsion
_geom_torsion_site_symmetry_1
_geom_torsion_site_symmetry_2
_geom_torsion_site_symmetry_3
_geom_torsion_site_symmetry_4
C2 N4 C5 C4 -0.1(3) . . . .
Mn1 N4 C5 C4 -177.16(17) . . . .
N4 C5 C4 C3 0.4(4) . . . .
C2 N3 C3 C4 -0.6(4) . . . .
C5 C4 C3 N3 -0.1(4) . . . .
C3 N3 C2 N4 1.1(3) . . . .
C3 N3 C2 C1 -177.60(19) . . . .
C5 N4 C2 N3 -0.8(3) . . . .
Mn1 N4 C2 N3 176.75(16) . . . .
C5 N4 C2 C1 177.92(17) . . . .
Mn1 N4 C2 C1 -4.6(2) . . . .
O1 N1 C1 N2 1.2(3) . . . .
Mn1 N1 C1 N2 177.94(16) . . . .
O1 N1 C1 C2 -178.56(16) . . . .
Mn1 N1 C1 C2 -1.9(2) . . . .
N3 C2 C1 N1 -176.86(18) . . . .
N4 C2 C1 N1 4.3(3) . . . .
N3 C2 C1 N2 3.3(3) . . . .
N4 C2 C1 N2 -175.49(18) . . . .
Mn1 O2 C6 O3 -38.6(4) . . . .
Mn1 O2 C6 C7 142.5(3) . . . .
